data_2241188
loop_
_publ_author_name
'Moon, Suk-Hee'
'Kang, Youngjin'
'Park, Ki-Min'

_publ_section_title
;
 Crystal structure of a helical silver(I) coordination polymer based on an
 unsymmetrical dipyridyl ligand:
 <i>catena</i>-poly[[silver(I)-<i>{\m</i>}-<i>N</i>-(pyridine-4-ylmethyl)pyridine-3-amine-<i>{\k</i>}^2^<i>N</i>:<i>N</i>']
 tetrafluoridoborate methanol hemisolvate]
;
_journal_issue 11
_journal_name_full 'Acta Crystallographica Section E'
_journal_page_first 1287
_journal_page_last 1289
_journal_paper_doi 10.1107/S205698901501837X
_journal_volume 71
_journal_year 2015
_chemical_formula_iupac
;
[Ag (C11 H11 N3)] (B F4) , 0.5C H4 O
;
_chemical_formula_moiety
;
C11 H11 Ag N3, B F4, 0.5(C H4 O)
;
_chemical_formula_sum 'C11.5 H13 Ag B F4 N3 O0.5'
_chemical_formula_weight 395.93
_chemical_name_systematic
;<i>catena</i>-Poly[[silver(I)-<i>\m</i>-<i>N</i>-(pyridine-4-ylmethyl)pyridine-3-amine-<i>\k</i>^2^<i>N</i>:<i>N</i>'] tetrafluoridoborate methanol
hemisolvate]
;
_space_group_IT_number 14
_symmetry_cell_setting monoclinic
_symmetry_space_group_name_Hall '-P 2yn'
_symmetry_space_group_name_H-M 'P 1 21/n 1'
_atom_sites_solution_hydrogens geom
_atom_sites_solution_primary direct
_atom_sites_solution_secondary difmap
_audit_creation_method SHELXTL
_cell_angle_alpha 90.00
_cell_angle_beta 107.185(2)
_cell_angle_gamma 90.00
_cell_formula_units_Z 4
_cell_length_a 9.2597(8)
_cell_length_b 15.6485(14)
_cell_length_c 10.3574(10)
_cell_measurement_reflns_used 2696
_cell_measurement_temperature 173(2)
_cell_measurement_theta_max 24.72
_cell_measurement_theta_min 2.44
_cell_volume 1433.8(2)
_computing_cell_refinement
;
<i>SAINT-Plus</i>   (Bruker, 2000)
;
_computing_data_collection
;
<i>SMART</i>   (Bruker, 2000)
;
_computing_data_reduction
;
<i>SAINT-Plus</i> (Bruker, 2000)
;
_computing_molecular_graphics
;
<i>DIAMOND</i> (Brandenburg, 2005)
;
_computing_publication_material
;
<i>SHELXTL</i> (Sheldrick, 2008)
;
_computing_structure_refinement
;
<i>SHELXL97</i> (Sheldrick, 2008)
;
_computing_structure_solution
;
<i>SHELXS97</i> (Sheldrick, 2008)
;
_diffrn_ambient_temperature 173(2)
_diffrn_measured_fraction_theta_full 0.998
_diffrn_measured_fraction_theta_max 0.998
_diffrn_measurement_device_type 'Bruker SMART CCD area detector'
_diffrn_measurement_method '\f and \w scans'
_diffrn_radiation_monochromator graphite
_diffrn_radiation_source 'fine-focus sealed tube'
_diffrn_radiation_type MoK\a
_diffrn_radiation_wavelength 0.71073
_diffrn_reflns_av_R_equivalents 0.0769
_diffrn_reflns_av_sigmaI/netI 0.0621
_diffrn_reflns_limit_h_max 11
_diffrn_reflns_limit_h_min -10
_diffrn_reflns_limit_k_max 19
_diffrn_reflns_limit_k_min -17
_diffrn_reflns_limit_l_max 12
_diffrn_reflns_limit_l_min -10
_diffrn_reflns_number 8014
_diffrn_reflns_theta_full 26.00
_diffrn_reflns_theta_max 26.00
_diffrn_reflns_theta_min 2.44
_exptl_absorpt_coefficient_mu 1.447
_exptl_absorpt_correction_T_max 0.5952
_exptl_absorpt_correction_T_min 0.5314
_exptl_absorpt_correction_type multi-scan
_exptl_absorpt_process_details
;
(<i>SADABS</i>; Bruker, 2000)
;
_exptl_crystal_colour colorless
_exptl_crystal_density_diffrn 1.834
_exptl_crystal_density_method 'not measured'
_exptl_crystal_description block
_exptl_crystal_F_000 780
_exptl_crystal_size_max 0.50
_exptl_crystal_size_mid 0.40
_exptl_crystal_size_min 0.40
_refine_diff_density_max 1.176
_refine_diff_density_min -0.699
_refine_ls_extinction_method none
_refine_ls_goodness_of_fit_ref 1.016
_refine_ls_hydrogen_treatment constr
_refine_ls_matrix_type full
_refine_ls_number_parameters 227
_refine_ls_number_reflns 2821
_refine_ls_number_restraints 31
_refine_ls_restrained_S_all 1.037
_refine_ls_R_factor_all 0.0821
_refine_ls_R_factor_gt 0.0526
_refine_ls_shift/su_max 0.001
_refine_ls_shift/su_mean 0.000
_refine_ls_structure_factor_coef Fsqd
_refine_ls_weighting_details 'calc w=1/[\s^2^(Fo^2^)+(0.1027P)^2^+0.0000P] where P=(Fo^2^+2Fc^2^)/3'
_refine_ls_weighting_scheme calc
_refine_ls_wR_factor_gt 0.1473
_refine_ls_wR_factor_ref 0.1672
_reflns_number_gt 1883
_reflns_number_total 2821
_reflns_threshold_expression >2\s(I)
_cod_data_source_file cv5498sup1.cif
_cod_data_source_block I
_cod_original_sg_symbol_H-M 'P 21/n'
_cod_original_formula_sum 'C11.50 H13 Ag B F4 N3 O0.50'
_cod_database_code 2241188
_cod_database_fobs_code 2241188

loop_
_symmetry_equiv_pos_as_xyz
'x, y, z'
'-x+1/2, y+1/2, -z+1/2'
'-x, -y, -z'
'x-1/2, -y-1/2, z-1/2'

loop_
_atom_site_type_symbol
_atom_site_label
_atom_site_fract_x
_atom_site_fract_y
_atom_site_fract_z
_atom_site_U_iso_or_equiv
_atom_site_adp_type
_atom_site_calc_flag
_atom_site_refinement_flags
_atom_site_occupancy
_atom_site_symmetry_multiplicity
_atom_site_disorder_assembly
_atom_site_disorder_group
Ag Ag1 0.67175(6) -0.04405(3) 0.54637(6) 0.0593(3) Uani d . 1 1 . .
B B1 0.6447(9) 0.1230(5) 0.8147(8) 0.077(3) Uani d D 1 1 . .
F F1A 0.733(3) 0.0831(17) 0.751(3) 0.217(10) Uani d PDU 0.669(13) 1 A 1
F F2A 0.7295(8) 0.1786(5) 0.9050(9) 0.094(3) Uani d P 0.669(13) 1 A 1
F F3A 0.6034(13) 0.0671(7) 0.9030(10) 0.127(4) Uani d PD 0.669(13) 1 A 1
F F4A 0.5186(12) 0.1597(13) 0.7407(16) 0.197(8) Uani d PD 0.669(13) 1 A 1
F F1B 0.735(2) 0.0733(11) 0.762(2) 0.072(5) Uani d PDU 0.331(13) 1 A 2
F F2B 0.6706(19) 0.2035(7) 0.7697(18) 0.095(6) Uani d PDU 0.331(13) 1 A 2
F F3B 0.680(3) 0.1190(19) 0.9487(12) 0.143(9) Uani d PDU 0.331(13) 1 A 2
F F4B 0.533(2) 0.0941(12) 0.7100(13) 0.103(8) Uani d PD 0.331(13) 1 A 2
N N1 0.7799(6) 0.0402(3) 0.4442(6) 0.0510(13) Uani d . 1 1 . .
N N2 1.1086(8) 0.1806(4) 0.5210(8) 0.0774(19) Uani d . 1 1 . .
H H2 1.1636 0.2066 0.4765 0.093 Uiso calc R 1 1 . .
N N3 0.9214(6) 0.3630(3) 0.8522(6) 0.0556(13) Uani d . 1 1 . .
C C1 0.8958(7) 0.0881(4) 0.5113(7) 0.0515(15) Uani d . 1 1 . .
H H1 0.9210 0.0901 0.6071 0.062 Uiso calc R 1 1 . .
C C2 0.9820(7) 0.1356(4) 0.4482(7) 0.0554(16) Uani d . 1 1 . .
C C3 0.9445(10) 0.1342(5) 0.3107(8) 0.070(2) Uani d . 1 1 . .
H H3 1.0018 0.1660 0.2650 0.083 Uiso calc R 1 1 . .
C C4 0.8219(11) 0.0860(5) 0.2380(8) 0.077(2) Uani d . 1 1 . .
H H4 0.7934 0.0851 0.1420 0.092 Uiso calc R 1 1 . .
C C5 0.7414(9) 0.0390(4) 0.3067(8) 0.0639(19) Uani d . 1 1 . .
H H5 0.6580 0.0053 0.2572 0.077 Uiso calc R 1 1 . .
C C6 1.1541(8) 0.1869(4) 0.6647(10) 0.071(2) Uani d . 1 1 . .
H H6A 1.2613 0.2049 0.6947 0.085 Uiso calc R 1 1 . .
H H6B 1.1491 0.1290 0.7015 0.085 Uiso calc R 1 1 . .
C C7 1.0659(7) 0.2468(4) 0.7280(8) 0.0576(17) Uani d . 1 1 . .
C C8 0.9678(8) 0.3085(4) 0.6527(8) 0.0617(18) Uani d . 1 1 . .
H H8 0.9486 0.3119 0.5576 0.074 Uiso calc R 1 1 . .
C C9 0.8995(7) 0.3642(4) 0.7187(8) 0.0585(17) Uani d . 1 1 . .
H H9 0.8329 0.4059 0.6666 0.070 Uiso calc R 1 1 . .
C C10 1.0124(8) 0.3026(4) 0.9239(8) 0.0656(19) Uani d . 1 1 . .
H H10 1.0274 0.2992 1.0186 0.079 Uiso calc R 1 1 . .
C C11 1.0858(8) 0.2446(4) 0.8627(8) 0.0621(18) Uani d . 1 1 . .
H H11 1.1509 0.2028 0.9165 0.074 Uiso calc R 1 1 . .
C C12 1.022(2) 0.0409(10) 0.980(3) 0.256(12) Uani d P 0.50 1 . 1
H H12A 1.0264 0.0829 1.0514 0.385 Uiso calc PR 0.50 1 . 1
H H12B 0.9477 0.0594 0.8961 0.385 Uiso calc PR 0.50 1 . 1
H H12C 1.1217 0.0362 0.9658 0.385 Uiso calc PR 0.50 1 . 1
O O12 1.022(2) 0.0409(10) 0.980(3) 0.256(12) Uani d P 0.50 1 . 2
H H12 1.1101 0.0377 0.9735 0.385 Uiso calc PR 0.50 1 . 2

loop_
_atom_site_aniso_label
_atom_site_aniso_U_11
_atom_site_aniso_U_22
_atom_site_aniso_U_33
_atom_site_aniso_U_12
_atom_site_aniso_U_13
_atom_site_aniso_U_23
Ag1 0.0566(4) 0.0409(3) 0.0845(5) 0.0059(2) 0.0271(3) 0.0069(2)
B1 0.081(6) 0.077(6) 0.064(6) -0.011(5) 0.010(5) -0.004(5)
F1A 0.237(13) 0.226(13) 0.203(13) 0.004(9) 0.088(9) -0.034(9)
F2A 0.090(5) 0.079(5) 0.120(8) -0.025(4) 0.043(5) -0.053(5)
F3A 0.138(9) 0.147(9) 0.090(7) -0.053(7) 0.026(6) -0.008(6)
F4A 0.102(9) 0.28(2) 0.173(12) 0.070(12) -0.014(8) 0.009(14)
F1B 0.112(9) 0.053(7) 0.066(7) -0.005(6) 0.050(6) -0.034(5)
F2B 0.108(10) 0.057(7) 0.113(10) -0.006(6) 0.022(7) -0.013(6)
F3B 0.148(12) 0.155(13) 0.125(11) 0.010(9) 0.037(9) -0.024(9)
F4B 0.154(19) 0.090(12) 0.057(9) -0.039(12) 0.015(10) -0.029(8)
N1 0.049(3) 0.035(3) 0.069(4) 0.007(2) 0.018(3) 0.001(2)
N2 0.074(4) 0.048(3) 0.127(6) 0.000(3) 0.054(4) -0.002(4)
N3 0.051(3) 0.038(3) 0.078(4) -0.004(2) 0.018(3) -0.004(3)
C1 0.057(4) 0.038(3) 0.062(4) 0.013(3) 0.022(3) -0.001(3)
C2 0.058(4) 0.035(3) 0.081(5) 0.011(3) 0.032(4) 0.003(3)
C3 0.092(6) 0.049(4) 0.079(5) 0.025(4) 0.042(4) 0.021(4)
C4 0.115(7) 0.061(5) 0.060(5) 0.025(5) 0.034(5) 0.013(4)
C5 0.073(5) 0.047(4) 0.067(5) 0.015(3) 0.014(4) -0.003(3)
C6 0.051(4) 0.045(4) 0.111(7) 0.006(3) 0.014(4) -0.019(4)
C7 0.046(3) 0.036(3) 0.085(5) -0.004(3) 0.011(3) -0.001(3)
C8 0.056(4) 0.048(4) 0.074(5) 0.013(3) 0.009(3) -0.008(3)
C9 0.047(3) 0.044(3) 0.078(5) 0.006(3) 0.011(3) 0.001(3)
C10 0.072(4) 0.042(4) 0.074(5) -0.008(3) 0.008(4) 0.010(3)
C11 0.054(4) 0.035(3) 0.092(6) 0.002(3) 0.013(4) 0.008(3)
C12 0.145(14) 0.29(3) 0.36(3) -0.016(16) 0.106(15) -0.01(2)
O12 0.145(14) 0.29(3) 0.36(3) -0.016(16) 0.106(15) -0.01(2)

loop_
_atom_type_symbol
_atom_type_description
_atom_type_scat_dispersion_real
_atom_type_scat_dispersion_imag
_atom_type_scat_source
C C 0.0033 0.0016 'International Tables Vol C Tables 4.2.6.8 and 6.1.1.4'
H H 0.0000 0.0000 'International Tables Vol C Tables 4.2.6.8 and 6.1.1.4'
B B 0.0013 0.0007 'International Tables Vol C Tables 4.2.6.8 and 6.1.1.4'
N N 0.0061 0.0033 'International Tables Vol C Tables 4.2.6.8 and 6.1.1.4'
O O 0.0106 0.0060 'International Tables Vol C Tables 4.2.6.8 and 6.1.1.4'
F F 0.0171 0.0103 'International Tables Vol C Tables 4.2.6.8 and 6.1.1.4'
Ag Ag -0.8971 1.1015 'International Tables Vol C Tables 4.2.6.8 and 6.1.1.4'

loop_
_geom_angle_atom_site_label_1
_geom_angle_atom_site_label_2
_geom_angle_atom_site_label_3
_geom_angle_site_symmetry_1
_geom_angle_site_symmetry_3
_geom_angle
N1 Ag1 N3 . 2_646 174.70(19)
N1 Ag1 Ag1 . 3_656 98.63(14)
N3 Ag1 Ag1 2_646 3_656 86.18(14)
F4A B1 F3B . . 121.9(14)
F4A B1 F4B . . 48.5(9)
F3B B1 F4B . . 136.5(18)
F4A B1 F2A . . 110.8(11)
F3B B1 F2A . . 52.5(14)
F4B B1 F2A . . 159.0(12)
F4A B1 F1A . . 118.5(16)
F3B B1 F1A . . 119.4(17)
F4B B1 F1A . . 83.3(16)
F2A B1 F1A . . 109.0(14)
F4A B1 F1B . . 123.6(14)
F3B B1 F1B . . 113.5(15)
F4B B1 F1B . . 84.3(15)
F2A B1 F1B . . 110.2(10)
F1A B1 F1B . . 8(2)
F4A B1 F2B . . 67.8(10)
F3B B1 F2B . . 112.2(17)
F4B B1 F2B . . 101.7(11)
F2A B1 F2B . . 61.5(9)
F1A B1 F2B . . 93.7(15)
F1B B1 F2B . . 101.3(12)
F4A B1 F3A . . 106.6(11)
F3B B1 F3A . . 47.1(14)
F4B B1 F3A . . 91.4(10)
F2A B1 F3A . . 99.5(7)
F1A B1 F3A . . 110.8(14)
F1B B1 F3A . . 102.9(12)
F2B B1 F3A . . 153.5(11)
C1 N1 C5 . . 118.6(6)
C1 N1 Ag1 . . 121.3(5)
C5 N1 Ag1 . . 119.8(5)
C2 N2 C6 . . 123.0(6)
C2 N2 H2 . . 118.5
C6 N2 H2 . . 118.5
C10 N3 C9 . . 117.5(6)
C10 N3 Ag1 . 2_656 119.4(5)
C9 N3 Ag1 . 2_656 122.9(4)
N1 C1 C2 . . 123.0(7)
N1 C1 H1 . . 118.5
C2 C1 H1 . . 118.5
C3 C2 N2 . . 119.4(7)
C3 C2 C1 . . 118.6(7)
N2 C2 C1 . . 121.9(7)
C2 C3 C4 . . 119.5(7)
C2 C3 H3 . . 120.3
C4 C3 H3 . . 120.3
C5 C4 C3 . . 119.3(7)
C5 C4 H4 . . 120.4
C3 C4 H4 . . 120.4
N1 C5 C4 . . 121.0(7)
N1 C5 H5 . . 119.5
C4 C5 H5 . . 119.5
N2 C6 C7 . . 117.7(6)
N2 C6 H6A . . 107.9
C7 C6 H6A . . 107.9
N2 C6 H6B . . 107.9
C7 C6 H6B . . 107.9
H6A C6 H6B . . 107.2
C11 C7 C8 . . 117.5(7)
C11 C7 C6 . . 120.3(6)
C8 C7 C6 . . 122.1(8)
C9 C8 C7 . . 118.7(7)
C9 C8 H8 . . 120.6
C7 C8 H8 . . 120.6
N3 C9 C8 . . 123.8(6)
N3 C9 H9 . . 118.1
C8 C9 H9 . . 118.1
N3 C10 C11 . . 121.3(7)
N3 C10 H10 . . 119.3
C11 C10 H10 . . 119.3
C7 C11 C10 . . 121.1(6)
C7 C11 H11 . . 119.5
C10 C11 H11 . . 119.5
C12 C12 H12A 3_757 . 109.5
C12 C12 H12B 3_757 . 109.5
H12A C12 H12B . . 109.5
C12 C12 H12C 3_757 . 109.5
H12A C12 H12C . . 109.5
H12B C12 H12C . . 109.5

loop_
_geom_bond_atom_site_label_1
_geom_bond_atom_site_label_2
_geom_bond_site_symmetry_2
_geom_bond_distance
Ag1 N1 . 2.118(5)
Ag1 N3 2_646 2.121(5)
Ag1 Ag1 3_656 3.3369(10)
B1 F4A . 1.324(8)
B1 F3B . 1.330(10)
B1 F4B . 1.336(9)
B1 F2A . 1.348(11)
B1 F1A . 1.349(10)
B1 F1B . 1.367(9)
B1 F2B . 1.388(9)
B1 F3A . 1.398(8)
N1 C1 . 1.325(9)
N1 C5 . 1.363(10)
N2 C2 . 1.385(9)
N2 C6 . 1.425(11)
N2 H2 . 0.8800
N3 C10 . 1.336(8)
N3 C9 . 1.337(9)
N3 Ag1 2_656 2.121(5)
C1 C2 . 1.388(9)
C1 H1 . 0.9500
C2 C3 . 1.362(11)
C3 C4 . 1.386(12)
C3 H3 . 0.9500
C4 C5 . 1.384(11)
C4 H4 . 0.9500
C5 H5 . 0.9500
C6 C7 . 1.514(9)
C6 H6A . 0.9900
C6 H6B . 0.9900
C7 C11 . 1.352(10)
C7 C8 . 1.396(9)
C8 C9 . 1.371(10)
C8 H8 . 0.9500
C9 H9 . 0.9500
C10 C11 . 1.394(10)
C10 H10 . 0.9500
C11 H11 . 0.9500
C12 C12 3_757 1.44(3)
C12 H12A . 0.9800
C12 H12B . 0.9800
C12 H12C . 0.9800

loop_
_geom_hbond_atom_site_label_D
_geom_hbond_atom_site_label_H
_geom_hbond_atom_site_label_A
_geom_hbond_site_symmetry_A
_geom_hbond_distance_DH
_geom_hbond_distance_HA
_geom_hbond_distance_DA
_geom_hbond_angle_DHA
_geom_hbond_publ_flag
N2 H2 F2A 4_665 0.88 2.10 2.887(9) 148.4 y
N2 H2 F2B 4_665 0.88 2.58 3.357(17) 147.8 y
C6 H6A F4A 1_655 0.99 2.39 3.259(12) 145.6 y
C10 H10 F4A 4_666 0.95 2.41 3.318(19) 158.8 y
C12 H12B F1A . 0.98 2.14 3.08(4) 159.6 y

loop_
_geom_torsion_atom_site_label_1
_geom_torsion_atom_site_label_2
_geom_torsion_atom_site_label_3
_geom_torsion_atom_site_label_4
_geom_torsion_site_symmetry_1
_geom_torsion
N3 Ag1 N1 C1 2_646 -87(2)
Ag1 Ag1 N1 C1 3_656 117.9(4)
N3 Ag1 N1 C5 2_646 86(2)
Ag1 Ag1 N1 C5 3_656 -69.4(5)
C5 N1 C1 C2 . -1.5(9)
Ag1 N1 C1 C2 . 171.4(4)
C6 N2 C2 C3 . 178.6(6)
C6 N2 C2 C1 . -4.6(10)
N1 C1 C2 C3 . 1.2(9)
N1 C1 C2 N2 . -175.6(6)
N2 C2 C3 C4 . 177.0(6)
C1 C2 C3 C4 . 0.2(10)
C2 C3 C4 C5 . -1.0(11)
C1 N1 C5 C4 . 0.6(9)
Ag1 N1 C5 C4 . -172.4(5)
C3 C4 C5 N1 . 0.7(10)
C2 N2 C6 C7 . -75.9(9)
N2 C6 C7 C11 . 168.5(6)
N2 C6 C7 C8 . -14.7(10)
C11 C7 C8 C9 . 1.2(10)
C6 C7 C8 C9 . -175.7(6)
C10 N3 C9 C8 . -1.6(10)
Ag1 N3 C9 C8 2_656 175.0(5)
C7 C8 C9 N3 . 0.0(10)
C9 N3 C10 C11 . 2.0(9)
Ag1 N3 C10 C11 2_656 -174.7(5)
C8 C7 C11 C10 . -0.8(10)
C6 C7 C11 C10 . 176.1(6)
N3 C10 C11 C7 . -0.8(10)
